data_4085991
loop_
_publ_author_name
'Dub, Pavel A.'
'Scott, Brian L.'
'Gordon, John C.'

_publ_section_title
;
 Air-Stable NNS (ENENES) Ligands and Their Well-Defined Ruthenium and
 Iridium Complexes for Molecular Catalysis
;
_journal_issue 18
_journal_name_full Organometallics
_journal_page_first 4464
_journal_paper_doi 10.1021/acs.organomet.5b00432
_journal_volume 34
_journal_year 2015
_chemical_formula_sum 'C71 H73 Cl4 N2 O P3 Ru2 S'
_chemical_formula_weight 1439.22
_chemical_name_systematic
; 
 ? 
;
_space_group_IT_number 14
_symmetry_cell_setting monoclinic
_symmetry_space_group_name_Hall '-P 2yn'
_symmetry_space_group_name_H-M 'P 1 21/n 1'
_atom_sites_solution_hydrogens geom
_atom_sites_solution_primary direct
_atom_sites_solution_secondary difmap
_audit_creation_method SHELXL-97
_cell_angle_alpha 90.00
_cell_angle_beta 113.2875(12)
_cell_angle_gamma 90.00
_cell_formula_units_Z 4
_cell_length_a 16.1985(9)
_cell_length_b 25.2202(15)
_cell_length_c 16.8845(10)
_cell_measurement_temperature 100(1)
_cell_volume 6335.9(6)
_computing_cell_refinement 'SAINT+, v. 7.66a (Bruker AXS, 2009)'
_computing_data_collection 'APEX II, v. 7.0 (Bruker AXS, 2009)'
_computing_data_reduction 'SAINT+, v. 7.66a (Bruker AXS, 2009)'
_computing_molecular_graphics 'SHELXTL, v. 6.14, (Bruker AXS, 2000)'
_computing_publication_material 'SHELXTL, v. 6.14, (Bruker AXS, 2000)'
_computing_structure_refinement 'SHELXL-97 (Sheldrick, 1997)'
_computing_structure_solution 'SHELXS-97 (Sheldrick, 1990)'
_diffrn_ambient_temperature 100(1)
_diffrn_measured_fraction_theta_full 0.999
_diffrn_measured_fraction_theta_max 0.997
_diffrn_measurement_device_type 'Bruker D8 Quest with CMOS detector'
_diffrn_measurement_method '\w scans'
_diffrn_radiation_monochromator graphite
_diffrn_radiation_source 'fine-focus sealed tube'
_diffrn_radiation_type MoK\a
_diffrn_radiation_wavelength 0.71073
_diffrn_reflns_av_R_equivalents 0.0437
_diffrn_reflns_av_sigmaI/netI 0.0313
_diffrn_reflns_limit_h_max 23
_diffrn_reflns_limit_h_min -23
_diffrn_reflns_limit_k_max 37
_diffrn_reflns_limit_k_min -37
_diffrn_reflns_limit_l_max 24
_diffrn_reflns_limit_l_min -24
_diffrn_reflns_number 131895
_diffrn_reflns_theta_full 25.00
_diffrn_reflns_theta_max 31.67
_diffrn_reflns_theta_min 2.19
_diffrn_standards_decay_% 0
_diffrn_standards_interval_count 0
_diffrn_standards_interval_time 0
_diffrn_standards_number 0
_exptl_absorpt_coefficient_mu 0.801
_exptl_absorpt_correction_T_max 0.8825
_exptl_absorpt_correction_T_min 0.8068
_exptl_absorpt_correction_type multi-scan
_exptl_absorpt_process_details 'SADABS v. 2.03 (Sheldrick, 2008)'
_exptl_crystal_colour red
_exptl_crystal_density_diffrn 1.509
_exptl_crystal_density_method 'not measured'
_exptl_crystal_description block
_exptl_crystal_F_000 2952
_exptl_crystal_size_max 0.28
_exptl_crystal_size_mid 0.24
_exptl_crystal_size_min 0.16
_refine_diff_density_max 0.833
_refine_diff_density_min -1.032
_refine_diff_density_rms 0.199
_refine_ls_extinction_method none
_refine_ls_goodness_of_fit_ref 0.886
_refine_ls_hydrogen_treatment constr
_refine_ls_matrix_type full
_refine_ls_number_parameters 757
_refine_ls_number_reflns 21335
_refine_ls_number_restraints 0
_refine_ls_restrained_S_all 0.886
_refine_ls_R_factor_all 0.0470
_refine_ls_R_factor_gt 0.0309
_refine_ls_shift/su_max 0.001
_refine_ls_shift/su_mean 0.000
_refine_ls_structure_factor_coef Fsqd
_refine_ls_weighting_details 'calc w=1/[\s^2^(Fo^2^)+(0.1000P)^2^+0.0000P] where P=(Fo^2^+2Fc^2^)/3'
_refine_ls_weighting_scheme calc
_refine_ls_wR_factor_gt 0.1010
_refine_ls_wR_factor_ref 0.1168
_reflns_number_gt 17350
_reflns_number_total 21335
_reflns_threshold_expression >2sigma(I)
_cod_data_source_file om5b00432_si_002.cif
_cod_data_source_block dq0047
_cod_depositor_comments 'Adding full bibliography for 4085982--4085994.cif.'
_cod_original_sg_symbol_H-M 'P 21/n'
_cod_database_code 4085991

loop_
_symmetry_equiv_pos_as_xyz
'x, y, z'
'-x+1/2, y+1/2, -z+1/2'
'-x, -y, -z'
'x-1/2, -y-1/2, z-1/2'

loop_
_atom_site_label
_atom_site_type_symbol
_atom_site_fract_x
_atom_site_fract_y
_atom_site_fract_z
_atom_site_U_iso_or_equiv
_atom_site_adp_type
_atom_site_occupancy
_atom_site_symmetry_multiplicity
_atom_site_calc_flag
_atom_site_refinement_flags
Ru1 Ru 0.110796(9) 0.240756(5) 0.192217(9) 0.01064(4) Uani 1 1 d .
Ru2 Ru -0.012952(9) 0.349335(5) 0.174790(9) 0.01010(4) Uani 1 1 d .
Cl1 Cl 0.12789(3) 0.333397(17) 0.15809(3) 0.01530(9) Uani 1 1 d .
Cl2 Cl -0.04440(3) 0.260858(16) 0.09849(3) 0.01289(8) Uani 1 1 d .
Cl3 Cl 0.05641(3) 0.286721(17) 0.29442(3) 0.01457(8) Uani 1 1 d .
Cl4 Cl -0.06961(3) 0.390026(18) 0.03598(3) 0.01561(9) Uani 1 1 d .
S1 S 0.08501(3) 0.158705(18) 0.23544(3) 0.01349(9) Uani 1 1 d .
P1 P 0.14783(3) 0.200407(18) 0.09191(3) 0.01091(9) Uani 1 1 d .
P2 P 0.04529(3) 0.427818(18) 0.24242(3) 0.01182(9) Uani 1 1 d .
P3 P -0.14731(3) 0.350587(18) 0.18951(3) 0.01204(9) Uani 1 1 d .
O1 O 0.38803(14) 0.35964(9) 0.01483(15) 0.0462(5) Uani 1 1 d .
N1 N 0.24965(12) 0.23679(6) 0.28411(11) 0.0176(3) Uani 1 1 d .
H1 H 0.2744 0.2083 0.2661 0.021 Uiso 1 1 calc R
N2 N 0.40727(13) 0.32691(8) 0.18287(14) 0.0291(4) Uani 1 1 d .
C1 C -0.03281(14) 0.15241(8) 0.21798(15) 0.0210(4) Uani 1 1 d .
H1A H -0.0488 0.1810 0.2496 0.025 Uiso 1 1 calc R
H1B H -0.0705 0.1568 0.1558 0.025 Uiso 1 1 calc R
C2 C -0.05249(14) 0.09940(9) 0.24790(14) 0.0215(4) Uani 1 1 d .
C3 C -0.04157(18) 0.05313(10) 0.20910(16) 0.0315(5) Uani 1 1 d .
H3 H -0.0213 0.0548 0.1635 0.038 Uiso 1 1 calc R
C4 C -0.0601(2) 0.00397(11) 0.23628(17) 0.0424(7) Uani 1 1 d .
H4 H -0.0511 -0.0277 0.2104 0.051 Uiso 1 1 calc R
C5 C -0.09168(18) 0.00175(11) 0.30145(16) 0.0408(7) Uani 1 1 d .
H5 H -0.1059 -0.0315 0.3193 0.049 Uiso 1 1 calc R
C6 C -0.10255(15) 0.04750(11) 0.34021(17) 0.0338(6) Uani 1 1 d .
H6 H -0.1240 0.0458 0.3850 0.041 Uiso 1 1 calc R
C7 C -0.08237(15) 0.09630(10) 0.31437(15) 0.0265(5) Uani 1 1 d .
H7 H -0.0890 0.1277 0.3423 0.032 Uiso 1 1 calc R
C8 C 0.13477(15) 0.15933(8) 0.35246(13) 0.0216(4) Uani 1 1 d .
H8A H 0.1067 0.1877 0.3739 0.026 Uiso 1 1 calc R
H8B H 0.1231 0.1250 0.3746 0.026 Uiso 1 1 calc R
C9 C 0.23616(16) 0.16880(9) 0.38594(14) 0.0247(4) Uani 1 1 d .
H9A H 0.2630 0.1599 0.4481 0.030 Uiso 1 1 calc R
H9B H 0.2615 0.1439 0.3561 0.030 Uiso 1 1 calc R
C10 C 0.26497(15) 0.22461(9) 0.37473(13) 0.0232(4) Uani 1 1 d .
H10A H 0.2312 0.2503 0.3947 0.028 Uiso 1 1 calc R
H10B H 0.3297 0.2290 0.4114 0.028 Uiso 1 1 calc R
C11 C 0.30124(14) 0.28438(9) 0.27605(15) 0.0232(4) Uani 1 1 d .
H11A H 0.2865 0.3143 0.3061 0.028 Uiso 1 1 calc R
H11B H 0.2792 0.2939 0.2142 0.028 Uiso 1 1 calc R
C12 C 0.40231(15) 0.27952(10) 0.31043(15) 0.0279(5) Uani 1 1 d .
H12A H 0.4190 0.2457 0.2910 0.034 Uiso 1 1 calc R
H12B H 0.4278 0.2797 0.3743 0.034 Uiso 1 1 calc R
C13 C 0.44013(16) 0.32610(11) 0.27729(17) 0.0333(5) Uani 1 1 d .
H13A H 0.4231 0.3597 0.2972 0.040 Uiso 1 1 calc R
H13B H 0.5066 0.3239 0.3021 0.040 Uiso 1 1 calc R
C14 C 0.35813(17) 0.37445(10) 0.14306(19) 0.0368(6) Uani 1 1 d .
H14A H 0.3988 0.4055 0.1603 0.044 Uiso 1 1 calc R
H14B H 0.3089 0.3804 0.1628 0.044 Uiso 1 1 calc R
C15 C 0.31996(18) 0.36860(12) 0.0469(2) 0.0452(7) Uani 1 1 d .
H15A H 0.2772 0.3385 0.0301 0.054 Uiso 1 1 calc R
H15B H 0.2863 0.4012 0.0202 0.054 Uiso 1 1 calc R
C16 C 0.47836(16) 0.31792(10) 0.15174(18) 0.0329(5) Uani 1 1 d .
H16A H 0.5111 0.2849 0.1772 0.039 Uiso 1 1 calc R
H16B H 0.5217 0.3477 0.1696 0.039 Uiso 1 1 calc R
C17 C 0.43765(19) 0.31347(11) 0.05415(19) 0.0372(6) Uani 1 1 d .
H17A H 0.4862 0.3080 0.0333 0.045 Uiso 1 1 calc R
H17B H 0.3974 0.2822 0.0370 0.045 Uiso 1 1 calc R
C18 C 0.08430(13) 0.14044(7) 0.03837(12) 0.0139(3) Uani 1 1 d .
C19 C -0.00867(14) 0.14020(8) 0.01117(13) 0.0188(4) Uani 1 1 d .
H19 H -0.0378 0.1690 0.0257 0.023 Uiso 1 1 calc R
C20 C -0.05938(16) 0.09823(9) -0.03712(15) 0.0272(5) Uani 1 1 d .
H20 H -0.1229 0.0985 -0.0552 0.033 Uiso 1 1 calc R
C21 C -0.01784(16) 0.05592(9) -0.05903(15) 0.0276(5) Uani 1 1 d .
H21 H -0.0527 0.0274 -0.0926 0.033 Uiso 1 1 calc R
C22 C 0.07464(16) 0.05555(9) -0.03166(15) 0.0258(4) Uani 1 1 d .
H22 H 0.1037 0.0264 -0.0454 0.031 Uiso 1 1 calc R
C23 C 0.12507(14) 0.09761(8) 0.01576(14) 0.0204(4) Uani 1 1 d .
H23 H 0.1885 0.0973 0.0332 0.024 Uiso 1 1 calc R
C24 C 0.26277(13) 0.17426(7) 0.13333(12) 0.0139(3) Uani 1 1 d .
C25 C 0.28232(14) 0.12896(8) 0.18585(13) 0.0179(4) Uani 1 1 d .
H25 H 0.2362 0.1129 0.1990 0.021 Uiso 1 1 calc R
C26 C 0.36800(14) 0.10730(8) 0.21885(13) 0.0211(4) Uani 1 1 d .
H26 H 0.3805 0.0768 0.2546 0.025 Uiso 1 1 calc R
C27 C 0.43534(14) 0.13046(9) 0.19931(13) 0.0217(4) Uani 1 1 d .
H27 H 0.4935 0.1149 0.2196 0.026 Uiso 1 1 calc R
C28 C 0.41759(14) 0.17614(9) 0.15027(14) 0.0212(4) Uani 1 1 d .
H28 H 0.4641 0.1925 0.1382 0.025 Uiso 1 1 calc R
C29 C 0.33219(13) 0.19824(8) 0.11855(13) 0.0182(4) Uani 1 1 d .
H29 H 0.3212 0.2302 0.0863 0.022 Uiso 1 1 calc R
C30 C 0.13840(13) 0.23669(7) -0.00543(12) 0.0144(3) Uani 1 1 d .
C31 C 0.08538(13) 0.28212(8) -0.03029(13) 0.0172(4) Uani 1 1 d .
H31 H 0.0568 0.2956 0.0049 0.021 Uiso 1 1 calc R
C32 C 0.07448(14) 0.30766(8) -0.10675(13) 0.0211(4) Uani 1 1 d .
H32 H 0.0378 0.3384 -0.1239 0.025 Uiso 1 1 calc R
C33 C 0.11649(15) 0.28862(9) -0.15784(14) 0.0232(4) Uani 1 1 d .
H33 H 0.1105 0.3070 -0.2089 0.028 Uiso 1 1 calc R
C34 C 0.16766(16) 0.24253(9) -0.13457(14) 0.0243(4) Uani 1 1 d .
H34 H 0.1954 0.2289 -0.1704 0.029 Uiso 1 1 calc R
C35 C 0.17786(14) 0.21670(8) -0.05919(13) 0.0203(4) Uani 1 1 d .
H35 H 0.2121 0.1850 -0.0438 0.024 Uiso 1 1 calc R
C36 C 0.13462(13) 0.45752(7) 0.21326(13) 0.0146(3) Uani 1 1 d .
C37 C 0.21257(13) 0.47944(8) 0.27529(13) 0.0187(4) Uani 1 1 d .
H37 H 0.2230 0.4769 0.3346 0.022 Uiso 1 1 calc R
C38 C 0.27501(14) 0.50488(8) 0.25116(14) 0.0218(4) Uani 1 1 d .
H38 H 0.3283 0.5189 0.2943 0.026 Uiso 1 1 calc R
C39 C 0.26059(14) 0.51009(8) 0.16507(14) 0.0218(4) Uani 1 1 d .
H39 H 0.3029 0.5281 0.1486 0.026 Uiso 1 1 calc R
C40 C 0.18305(15) 0.48846(9) 0.10319(14) 0.0232(4) Uani 1 1 d .
H40 H 0.1716 0.4924 0.0438 0.028 Uiso 1 1 calc R
C41 C 0.12224(14) 0.46121(8) 0.12685(13) 0.0182(4) Uani 1 1 d .
H41 H 0.0715 0.4448 0.0838 0.022 Uiso 1 1 calc R
C42 C -0.03200(12) 0.48465(7) 0.22182(12) 0.0146(3) Uani 1 1 d .
C43 C -0.04478(13) 0.51907(7) 0.15285(13) 0.0173(4) Uani 1 1 d .
H43 H -0.0082 0.5157 0.1209 0.021 Uiso 1 1 calc R
C44 C -0.11067(14) 0.55818(8) 0.13087(15) 0.0225(4) Uani 1 1 d .
H44 H -0.1190 0.5810 0.0835 0.027 Uiso 1 1 calc R
C45 C -0.16423(14) 0.56442(8) 0.17684(15) 0.0242(4) Uani 1 1 d .
H45 H -0.2087 0.5914 0.1616 0.029 Uiso 1 1 calc R
C46 C -0.15209(14) 0.53056(8) 0.24581(15) 0.0233(4) Uani 1 1 d .
H46 H -0.1881 0.5346 0.2782 0.028 Uiso 1 1 calc R
C47 C -0.08687(13) 0.49059(8) 0.26740(13) 0.0184(4) Uani 1 1 d .
H47 H -0.0799 0.4672 0.3137 0.022 Uiso 1 1 calc R
C48 C 0.10697(13) 0.42802(8) 0.36021(12) 0.0165(4) Uani 1 1 d .
C49 C 0.10107(15) 0.46690(9) 0.41610(13) 0.0239(4) Uani 1 1 d .
H49 H 0.0587 0.4948 0.3944 0.029 Uiso 1 1 calc R
C50 C 0.15683(18) 0.46531(11) 0.50389(15) 0.0319(5) Uani 1 1 d .
H50 H 0.1507 0.4914 0.5418 0.038 Uiso 1 1 calc R
C51 C 0.22065(17) 0.42600(11) 0.53552(15) 0.0326(5) Uani 1 1 d .
H51 H 0.2589 0.4252 0.5951 0.039 Uiso 1 1 calc R
C52 C 0.22885(15) 0.38828(10) 0.48115(14) 0.0267(5) Uani 1 1 d .
H52 H 0.2735 0.3616 0.5030 0.032 Uiso 1 1 calc R
C53 C 0.17250(13) 0.38853(8) 0.39410(13) 0.0189(4) Uani 1 1 d .
H53 H 0.1784 0.3617 0.3572 0.023 Uiso 1 1 calc R
C54 C -0.14835(13) 0.36996(7) 0.29446(12) 0.0151(3) Uani 1 1 d .
C55 C -0.07147(14) 0.36254(8) 0.36934(13) 0.0189(4) Uani 1 1 d .
H55 H -0.0188 0.3484 0.3656 0.023 Uiso 1 1 calc R
C56 C -0.07098(16) 0.37566(9) 0.44964(13) 0.0236(4) Uani 1 1 d .
H56 H -0.0181 0.3704 0.5002 0.028 Uiso 1 1 calc R
C57 C -0.14767(16) 0.39647(9) 0.45603(14) 0.0257(5) Uani 1 1 d .
H57 H -0.1475 0.4052 0.5108 0.031 Uiso 1 1 calc R
C58 C -0.22418(16) 0.40428(9) 0.38200(14) 0.0249(4) Uani 1 1 d .
H58 H -0.2765 0.4188 0.3860 0.030 Uiso 1 1 calc R
C59 C -0.22494(14) 0.39109(8) 0.30205(13) 0.0198(4) Uani 1 1 d .
H59 H -0.2781 0.3964 0.2517 0.024 Uiso 1 1 calc R
C60 C -0.24421(12) 0.38867(7) 0.11434(12) 0.0137(3) Uani 1 1 d .
C61 C -0.22858(12) 0.43628(7) 0.08067(12) 0.0149(3) Uani 1 1 d .
H61 H -0.1685 0.4476 0.0943 0.018 Uiso 1 1 calc R
C62 C -0.29954(13) 0.46753(8) 0.02745(12) 0.0172(4) Uani 1 1 d .
H62 H -0.2874 0.5001 0.0059 0.021 Uiso 1 1 calc R
C63 C -0.38689(13) 0.45188(8) 0.00570(13) 0.0191(4) Uani 1 1 d .
H63 H -0.4350 0.4731 -0.0315 0.023 Uiso 1 1 calc R
C64 C -0.40440(13) 0.40458(9) 0.03866(13) 0.0202(4) Uani 1 1 d .
H64 H -0.4647 0.3936 0.0242 0.024 Uiso 1 1 calc R
C65 C -0.33432(13) 0.37368(8) 0.09232(13) 0.0179(4) Uani 1 1 d .
H65 H -0.3471 0.3417 0.1149 0.021 Uiso 1 1 calc R
C66 C -0.19863(13) 0.28446(7) 0.17867(14) 0.0184(4) Uani 1 1 d .
C67 C -0.18808(16) 0.25359(8) 0.25017(17) 0.0242(4) Uani 1 1 d .
H67 H -0.1511 0.2657 0.3063 0.029 Uiso 1 1 calc R
C68 C -0.23201(18) 0.20447(9) 0.2395(2) 0.0360(6) Uani 1 1 d .
H68 H -0.2238 0.1834 0.2886 0.043 Uiso 1 1 calc R
C69 C -0.28606(19) 0.18673(9) 0.1600(2) 0.0414(7) Uani 1 1 d .
H69 H -0.3173 0.1541 0.1540 0.050 Uiso 1 1 calc R
C70 C -0.29578(19) 0.21618(10) 0.0875(2) 0.0382(6) Uani 1 1 d .
H70 H -0.3329 0.2036 0.0316 0.046 Uiso 1 1 calc R
C71 C -0.25076(16) 0.26419(9) 0.09710(17) 0.0264(5) Uani 1 1 d .
H71 H -0.2555 0.2836 0.0473 0.032 Uiso 1 1 calc R

loop_
_atom_site_aniso_label
_atom_site_aniso_U_11
_atom_site_aniso_U_22
_atom_site_aniso_U_33
_atom_site_aniso_U_23
_atom_site_aniso_U_13
_atom_site_aniso_U_12
Ru1 0.01114(7) 0.00955(7) 0.01192(7) 0.00059(5) 0.00529(5) 0.00134(5)
Ru2 0.01068(7) 0.00941(7) 0.01127(7) 0.00076(5) 0.00547(5) 0.00090(4)
Cl1 0.01504(19) 0.01203(18) 0.0217(2) 0.00002(16) 0.01029(17) 0.00032(15)
Cl2 0.01263(18) 0.01195(18) 0.01403(19) 0.00058(14) 0.00521(15) 0.00128(14)
Cl3 0.0181(2) 0.01307(19) 0.01378(19) 0.00143(15) 0.00757(16) 0.00394(15)
Cl4 0.0156(2) 0.0174(2) 0.01305(19) 0.00245(15) 0.00487(16) -0.00077(15)
S1 0.0157(2) 0.01215(19) 0.0145(2) 0.00335(15) 0.00803(17) 0.00234(15)
P1 0.0118(2) 0.00954(19) 0.0124(2) 0.00209(15) 0.00590(16) 0.00126(15)
P2 0.0112(2) 0.0109(2) 0.0129(2) 0.00029(16) 0.00427(16) 0.00076(15)
P3 0.0128(2) 0.0109(2) 0.0145(2) 0.00076(16) 0.00767(17) 0.00043(15)
O1 0.0364(11) 0.0463(12) 0.0569(13) 0.0193(10) 0.0194(10) -0.0060(9)
N1 0.0168(8) 0.0154(8) 0.0190(8) -0.0021(6) 0.0056(6) 0.0019(6)
N2 0.0192(9) 0.0290(10) 0.0384(11) -0.0030(9) 0.0107(8) -0.0044(7)
C1 0.0172(9) 0.0203(10) 0.0291(11) 0.0102(8) 0.0128(8) 0.0032(7)
C2 0.0163(9) 0.0235(10) 0.0239(10) 0.0103(8) 0.0068(8) -0.0020(7)
C3 0.0448(14) 0.0247(11) 0.0229(11) 0.0015(9) 0.0111(10) -0.0090(10)
C4 0.0618(19) 0.0249(12) 0.0268(12) 0.0000(10) 0.0030(12) -0.0186(12)
C5 0.0391(14) 0.0389(14) 0.0279(12) 0.0154(11) -0.0043(10) -0.0259(12)
C6 0.0158(10) 0.0499(16) 0.0314(12) 0.0216(11) 0.0045(9) -0.0068(10)
C7 0.0186(10) 0.0335(12) 0.0301(11) 0.0146(9) 0.0123(9) 0.0042(8)
C8 0.0306(11) 0.0208(10) 0.0144(9) 0.0055(7) 0.0100(8) 0.0066(8)
C9 0.0284(11) 0.0238(10) 0.0169(9) 0.0041(8) 0.0037(8) 0.0097(9)
C10 0.0229(10) 0.0255(10) 0.0155(9) -0.0012(8) 0.0017(8) 0.0040(8)
C11 0.0179(9) 0.0213(10) 0.0277(11) -0.0026(8) 0.0062(8) 0.0008(8)
C12 0.0192(10) 0.0305(12) 0.0280(11) -0.0066(9) 0.0028(9) 0.0021(9)
C13 0.0216(11) 0.0369(14) 0.0387(14) -0.0120(11) 0.0089(10) -0.0094(10)
C14 0.0223(11) 0.0270(12) 0.0601(18) -0.0014(12) 0.0151(12) -0.0006(9)
C15 0.0243(13) 0.0405(15) 0.064(2) 0.0156(14) 0.0104(13) -0.0024(11)
C16 0.0236(11) 0.0278(12) 0.0491(15) 0.0053(11) 0.0162(11) -0.0003(9)
C17 0.0404(15) 0.0311(13) 0.0476(16) 0.0046(11) 0.0254(13) -0.0084(11)
C18 0.0170(8) 0.0127(8) 0.0130(8) 0.0014(6) 0.0069(7) -0.0007(6)
C19 0.0183(9) 0.0188(9) 0.0202(9) -0.0026(7) 0.0085(8) -0.0014(7)
C20 0.0221(10) 0.0276(11) 0.0300(11) -0.0075(9) 0.0084(9) -0.0077(9)
C21 0.0316(12) 0.0218(10) 0.0286(11) -0.0080(9) 0.0112(10) -0.0100(9)
C22 0.0325(12) 0.0174(10) 0.0299(11) -0.0078(8) 0.0148(10) -0.0033(8)
C23 0.0217(10) 0.0165(9) 0.0239(10) -0.0051(7) 0.0101(8) -0.0023(7)
C24 0.0147(8) 0.0134(8) 0.0137(8) 0.0005(6) 0.0058(7) 0.0033(6)
C25 0.0191(9) 0.0175(9) 0.0188(9) 0.0044(7) 0.0093(7) 0.0059(7)
C26 0.0215(10) 0.0180(9) 0.0198(9) 0.0033(7) 0.0039(8) 0.0066(7)
C27 0.0163(9) 0.0243(10) 0.0197(9) -0.0044(8) 0.0021(7) 0.0059(8)
C28 0.0142(9) 0.0246(10) 0.0238(10) -0.0017(8) 0.0065(8) -0.0017(7)
C29 0.0159(9) 0.0171(9) 0.0216(9) 0.0006(7) 0.0073(7) 0.0007(7)
C30 0.0151(8) 0.0130(8) 0.0155(8) 0.0034(6) 0.0065(7) -0.0004(6)
C31 0.0158(9) 0.0155(9) 0.0188(9) 0.0035(7) 0.0052(7) 0.0008(7)
C32 0.0218(10) 0.0171(9) 0.0212(10) 0.0073(7) 0.0051(8) 0.0015(7)
C33 0.0234(10) 0.0278(11) 0.0188(9) 0.0094(8) 0.0090(8) -0.0006(8)
C34 0.0261(11) 0.0319(12) 0.0191(10) 0.0059(8) 0.0133(9) 0.0039(9)
C35 0.0229(10) 0.0211(10) 0.0192(9) 0.0058(7) 0.0109(8) 0.0056(8)
C36 0.0146(8) 0.0105(8) 0.0200(9) 0.0027(7) 0.0080(7) 0.0015(6)
C37 0.0156(9) 0.0200(9) 0.0186(9) 0.0011(7) 0.0047(7) -0.0020(7)
C38 0.0147(9) 0.0204(10) 0.0268(10) 0.0030(8) 0.0045(8) -0.0028(7)
C39 0.0183(9) 0.0201(10) 0.0298(11) 0.0014(8) 0.0126(8) -0.0044(7)
C40 0.0253(10) 0.0248(10) 0.0223(10) 0.0015(8) 0.0125(8) -0.0061(8)
C41 0.0187(9) 0.0163(9) 0.0205(9) -0.0012(7) 0.0089(7) -0.0037(7)
C42 0.0127(8) 0.0107(8) 0.0181(9) -0.0032(6) 0.0036(7) -0.0009(6)
C43 0.0133(8) 0.0110(8) 0.0231(9) -0.0009(7) 0.0024(7) -0.0035(6)
C44 0.0186(9) 0.0130(8) 0.0276(11) 0.0008(8) 0.0002(8) 0.0002(7)
C45 0.0157(9) 0.0125(9) 0.0356(12) -0.0037(8) 0.0007(8) 0.0022(7)
C46 0.0159(9) 0.0190(9) 0.0338(11) -0.0095(8) 0.0085(8) -0.0007(7)
C47 0.0158(9) 0.0149(9) 0.0228(9) -0.0041(7) 0.0057(7) -0.0008(7)
C48 0.0152(8) 0.0188(9) 0.0144(8) -0.0009(7) 0.0046(7) -0.0022(7)
C49 0.0231(10) 0.0270(11) 0.0189(9) -0.0056(8) 0.0053(8) 0.0008(8)
C50 0.0369(13) 0.0370(13) 0.0180(10) -0.0088(9) 0.0067(9) -0.0041(11)
C51 0.0301(12) 0.0423(14) 0.0166(10) 0.0014(9) -0.0002(9) -0.0086(10)
C52 0.0192(10) 0.0329(12) 0.0217(10) 0.0113(9) 0.0014(8) -0.0027(8)
C53 0.0144(8) 0.0212(9) 0.0196(9) 0.0043(7) 0.0052(7) -0.0011(7)
C54 0.0209(9) 0.0118(8) 0.0163(8) 0.0021(6) 0.0112(7) 0.0004(7)
C55 0.0216(10) 0.0189(9) 0.0192(9) 0.0019(7) 0.0112(8) 0.0035(7)
C56 0.0269(11) 0.0297(11) 0.0144(9) 0.0040(8) 0.0084(8) 0.0060(9)
C57 0.0363(12) 0.0278(11) 0.0184(9) 0.0008(8) 0.0165(9) 0.0064(9)
C58 0.0295(11) 0.0289(11) 0.0233(10) 0.0031(8) 0.0181(9) 0.0094(9)
C59 0.0203(9) 0.0232(10) 0.0184(9) 0.0035(7) 0.0105(8) 0.0057(8)
C60 0.0129(8) 0.0137(8) 0.0147(8) -0.0033(6) 0.0059(7) -0.0010(6)
C61 0.0123(8) 0.0143(8) 0.0171(8) -0.0026(7) 0.0048(7) -0.0009(6)
C62 0.0177(9) 0.0172(9) 0.0165(8) -0.0003(7) 0.0067(7) 0.0019(7)
C63 0.0164(9) 0.0213(9) 0.0176(9) -0.0022(7) 0.0046(7) 0.0040(7)
C64 0.0109(8) 0.0273(10) 0.0211(9) -0.0024(8) 0.0049(7) -0.0019(7)
C65 0.0145(8) 0.0188(9) 0.0215(9) -0.0014(7) 0.0084(7) -0.0020(7)
C66 0.0187(9) 0.0115(8) 0.0314(11) -0.0006(7) 0.0167(8) -0.0001(7)
C67 0.0279(11) 0.0149(9) 0.0387(13) 0.0046(8) 0.0227(10) 0.0026(8)
C68 0.0436(15) 0.0164(10) 0.0694(19) 0.0097(11) 0.0452(15) 0.0055(10)
C69 0.0441(15) 0.0143(10) 0.084(2) -0.0138(12) 0.0450(16) -0.0103(10)
C70 0.0379(14) 0.0237(12) 0.0611(18) -0.0196(12) 0.0284(13) -0.0110(10)
C71 0.0296(12) 0.0188(10) 0.0367(13) -0.0091(9) 0.0192(10) -0.0044(8)

loop_
_atom_type_symbol
_atom_type_description
_atom_type_scat_dispersion_real
_atom_type_scat_dispersion_imag
_atom_type_scat_source
C C 0.0033 0.0016 'International Tables Vol C Tables 4.2.6.8 and 6.1.1.4'
H H 0.0000 0.0000 'International Tables Vol C Tables 4.2.6.8 and 6.1.1.4'
N N 0.0061 0.0033 'International Tables Vol C Tables 4.2.6.8 and 6.1.1.4'
O O 0.0106 0.0060 'International Tables Vol C Tables 4.2.6.8 and 6.1.1.4'
P P 0.1023 0.0942 'International Tables Vol C Tables 4.2.6.8 and 6.1.1.4'
S S 0.1246 0.1234 'International Tables Vol C Tables 4.2.6.8 and 6.1.1.4'
Cl Cl 0.1484 0.1585 'International Tables Vol C Tables 4.2.6.8 and 6.1.1.4'
Ru Ru -1.2594 0.8363 'International Tables Vol C Tables 4.2.6.8 and 6.1.1.4'

loop_
_geom_angle_atom_site_label_1
_geom_angle_atom_site_label_2
_geom_angle_atom_site_label_3
_geom_angle
N1 Ru1 P1 90.45(5)
N1 Ru1 S1 89.92(5)
P1 Ru1 S1 88.147(17)
N1 Ru1 Cl2 170.02(4)
P1 Ru1 Cl2 96.825(17)
S1 Ru1 Cl2 97.115(16)
N1 Ru1 Cl1 91.75(5)
P1 Ru1 Cl1 99.544(16)
S1 Ru1 Cl1 172.114(17)
Cl2 Ru1 Cl1 80.340(15)
N1 Ru1 Cl3 94.36(5)
P1 Ru1 Cl3 175.167(17)
S1 Ru1 Cl3 92.319(16)
Cl2 Ru1 Cl3 78.343(15)
Cl1 Ru1 Cl3 79.870(15)
P3 Ru2 P2 98.965(17)
P3 Ru2 Cl4 95.041(17)
P2 Ru2 Cl4 92.331(17)
P3 Ru2 Cl1 171.299(16)
P2 Ru2 Cl1 88.872(17)
Cl4 Ru2 Cl1 88.367(16)
P3 Ru2 Cl3 93.728(17)
P2 Ru2 Cl3 100.421(17)
Cl4 Ru2 Cl3 163.204(16)
Cl1 Ru2 Cl3 81.061(16)
P3 Ru2 Cl2 93.379(16)
P2 Ru2 Cl2 167.616(17)
Cl4 Ru2 Cl2 87.551(16)
Cl1 Ru2 Cl2 78.745(15)
Cl3 Ru2 Cl2 77.647(15)
Ru2 Cl1 Ru1 86.109(15)
Ru1 Cl2 Ru2 84.507(14)
Ru2 Cl3 Ru1 84.398(14)
C8 S1 C1 99.39(10)
C8 S1 Ru1 106.32(7)
C1 S1 Ru1 109.84(7)
C24 P1 C30 103.50(9)
C24 P1 C18 100.20(9)
C30 P1 C18 97.86(8)
C24 P1 Ru1 114.09(6)
C30 P1 Ru1 119.75(6)
C18 P1 Ru1 118.34(6)
C48 P2 C42 103.88(9)
C48 P2 C36 97.95(9)
C42 P2 C36 100.27(8)
C48 P2 Ru2 118.79(7)
C42 P2 Ru2 117.52(6)
C36 P2 Ru2 115.19(6)
C66 P3 C54 99.23(9)
C66 P3 C60 100.07(9)
C54 P3 C60 101.19(9)
C66 P3 Ru2 112.87(6)
C54 P3 Ru2 118.60(7)
C60 P3 Ru2 121.24(6)
C17 O1 C15 109.4(2)
C10 N1 C11 112.82(17)
C10 N1 Ru1 116.77(13)
C11 N1 Ru1 110.82(12)
C14 N2 C16 109.2(2)
C14 N2 C13 114.3(2)
C16 N2 C13 112.9(2)
C2 C1 S1 111.74(14)
C3 C2 C7 119.1(2)
C3 C2 C1 120.4(2)
C7 C2 C1 120.5(2)
C2 C3 C4 120.6(2)
C5 C4 C3 119.4(3)
C6 C5 C4 120.1(2)
C5 C6 C7 120.4(2)
C6 C7 C2 120.3(2)
C9 C8 S1 110.69(15)
C10 C9 C8 115.90(18)
N1 C10 C9 112.74(17)
N1 C11 C12 117.30(18)
C11 C12 C13 109.1(2)
N2 C13 C12 112.48(19)
N2 C14 C15 109.7(2)
O1 C15 C14 112.2(2)
N2 C16 C17 109.7(2)
O1 C17 C16 111.7(2)
C19 C18 C23 118.30(18)
C19 C18 P1 119.04(14)
C23 C18 P1 122.28(15)
C20 C19 C18 120.61(19)
C21 C20 C19 120.4(2)
C22 C21 C20 119.5(2)
C21 C22 C23 120.1(2)
C22 C23 C18 121.1(2)
C29 C24 C25 118.25(18)
C29 C24 P1 123.31(14)
C25 C24 P1 118.37(14)
C26 C25 C24 120.95(19)
C25 C26 C27 119.66(19)
C28 C27 C26 119.79(19)
C27 C28 C29 120.4(2)
C24 C29 C28 120.81(19)
C31 C30 C35 119.19(18)
C31 C30 P1 120.21(15)
C35 C30 P1 120.37(14)
C32 C31 C30 119.84(19)
C33 C32 C31 120.44(19)
C32 C33 C34 120.04(19)
C35 C34 C33 119.7(2)
C34 C35 C30 120.71(19)
C41 C36 C37 118.12(18)
C41 C36 P2 119.90(15)
C37 C36 P2 121.87(15)
C38 C37 C36 120.69(19)
C39 C38 C37 120.8(2)
C38 C39 C40 118.66(19)
C41 C40 C39 120.9(2)
C40 C41 C36 120.72(19)
C47 C42 C43 118.37(18)
C47 C42 P2 120.85(15)
C43 C42 P2 120.32(15)
C44 C43 C42 120.4(2)
C45 C44 C43 121.1(2)
C44 C45 C46 119.12(19)
C45 C46 C47 120.1(2)
C42 C47 C46 120.9(2)
C49 C48 C53 117.92(18)
C49 C48 P2 125.62(16)
C53 C48 P2 116.05(15)
C48 C49 C50 120.7(2)
C51 C50 C49 120.2(2)
C52 C51 C50 119.9(2)
C51 C52 C53 120.7(2)
C52 C53 C48 120.6(2)
C55 C54 C59 118.31(17)
C55 C54 P3 119.47(15)
C59 C54 P3 122.21(15)
C56 C55 C54 120.72(19)
C57 C56 C55 120.2(2)
C58 C57 C56 119.49(19)
C57 C58 C59 120.4(2)
C58 C59 C54 120.9(2)
C61 C60 C65 117.39(17)
C61 C60 P3 119.03(14)
C65 C60 P3 123.49(15)
C62 C61 C60 120.98(18)
C63 C62 C61 120.77(19)
C62 C63 C64 119.42(19)
C65 C64 C63 120.11(18)
C64 C65 C60 121.32(19)
C67 C66 C71 118.07(19)
C67 C66 P3 121.73(17)
C71 C66 P3 120.20(16)
C66 C67 C68 120.0(2)
C69 C68 C67 121.0(2)
C68 C69 C70 120.0(2)
C69 C70 C71 119.5(3)
C70 C71 C66 121.3(2)

loop_
_geom_bond_atom_site_label_1
_geom_bond_atom_site_label_2
_geom_bond_distance
Ru1 N1 2.1719(17)
Ru1 P1 2.2510(5)
Ru1 S1 2.2870(5)
Ru1 Cl2 2.4364(5)
Ru1 Cl1 2.4482(5)
Ru1 Cl3 2.5100(5)
Ru2 P3 2.2864(5)
Ru2 P2 2.2935(5)
Ru2 Cl4 2.3848(5)
Ru2 Cl1 2.4401(5)
Ru2 Cl3 2.4580(5)
Ru2 Cl2 2.5257(5)
S1 C8 1.815(2)
S1 C1 1.819(2)
P1 C24 1.8333(19)
P1 C30 1.8341(19)
P1 C18 1.8513(19)
P2 C48 1.8392(19)
P2 C42 1.8435(19)
P2 C36 1.8603(19)
P3 C66 1.8401(19)
P3 C54 1.8446(19)
P3 C60 1.8498(19)
O1 C17 1.422(3)
O1 C15 1.425(4)
N1 C10 1.482(3)
N1 C11 1.499(3)
N2 C14 1.449(3)
N2 C16 1.460(3)
N2 C13 1.468(3)
C1 C2 1.507(3)
C2 C3 1.383(3)
C2 C7 1.389(3)
C3 C4 1.395(3)
C4 C5 1.386(4)
C5 C6 1.372(4)
C6 C7 1.387(3)
C8 C9 1.530(3)
C9 C10 1.518(3)
C11 C12 1.510(3)
C12 C13 1.530(4)
C14 C15 1.499(4)
C16 C17 1.518(4)
C18 C19 1.390(3)
C18 C23 1.396(3)
C19 C20 1.389(3)
C20 C21 1.387(3)
C21 C22 1.382(3)
C22 C23 1.384(3)
C24 C29 1.384(3)
C24 C25 1.404(3)
C25 C26 1.387(3)
C26 C27 1.387(3)
C27 C28 1.381(3)
C28 C29 1.388(3)
C30 C31 1.393(3)
C30 C35 1.395(3)
C31 C32 1.390(3)
C32 C33 1.379(3)
C33 C34 1.391(3)
C34 C35 1.380(3)
C36 C41 1.395(3)
C36 C37 1.397(3)
C37 C38 1.388(3)
C38 C39 1.384(3)
C39 C40 1.389(3)
C40 C41 1.383(3)
C42 C47 1.395(3)
C42 C43 1.401(3)
C43 C44 1.392(3)
C44 C45 1.383(3)
C45 C46 1.394(3)
C46 C47 1.400(3)
C48 C49 1.390(3)
C48 C53 1.402(3)
C49 C50 1.399(3)
C50 C51 1.379(4)
C51 C52 1.364(4)
C52 C53 1.390(3)
C54 C55 1.393(3)
C54 C59 1.402(3)
C55 C56 1.393(3)
C56 C57 1.391(3)
C57 C58 1.383(3)
C58 C59 1.386(3)
C60 C61 1.394(3)
C60 C65 1.408(3)
C61 C62 1.390(3)
C62 C63 1.372(3)
C63 C64 1.392(3)
C64 C65 1.380(3)
C66 C67 1.389(3)
C66 C71 1.397(3)
C67 C68 1.404(3)
C68 C69 1.356(4)
C69 C70 1.387(4)
C70 C71 1.389(3)
